data_2107518
loop_
_publ_author_name
'Sist, Mattia'
'Zhang, Jiawei'
'Brummerstedt Iversen, Bo'

_publ_section_title
;
 Crystal structure and phase transition of thermoelectric SnSe
;
_journal_coeditor_code GW5043
_journal_issue 3
_journal_name_full 'Acta Crystallographica Section B'
_journal_page_first 310
_journal_page_last 316
_journal_paper_doi 10.1107/S2052520616003334
_journal_volume 72
_journal_year 2016
_chemical_formula_moiety 'Se1 Sn0.9816'
_chemical_formula_sum 'Se Sn0.9816'
_chemical_formula_weight 195.50
_chemical_name_common 'Tin Selenide'
_space_group_IT_number 62
_symmetry_cell_setting orthorhombic
_symmetry_Int_Tables_number 62
_symmetry_space_group_name_Hall '-P 2ac 2n'
_symmetry_space_group_name_H-M 'P n m a'
_cell_angle_alpha 90
_cell_angle_beta 90
_cell_angle_gamma 90
_cell_formula_units_Z 4
_cell_length_a 11.67175(14)
_cell_length_b 4.26761(6)
_cell_length_c 4.33976(7)
_cell_measurement_temperature 755(5)
_cell_volume 216.166(5)
_computing_structure_refinement 'Jana2006, (Petricek,2014)'
_diffrn_ambient_temperature 755(5)
_diffrn_detector_type 'Image plate'
_diffrn_measurement_device_type BL44B2
_diffrn_radiation_probe x-ray
_diffrn_radiation_type Synchrotron,monochromatic
_diffrn_radiation_wavelength 0.50021
_diffrn_source_type 'Spring8, BL44B2 beamline'
_exptl_absorpt_coefficient_mu 10.995
_exptl_absorpt_correction_type none
_exptl_crystal_density_diffrn 6.007
_exptl_crystal_F_000 332.3
_pd_char_colour metallic_grey
_pd_meas_2theta_range_inc 0.01
_pd_meas_2theta_range_max 77.970
_pd_meas_2theta_range_min 0.010
_pd_meas_number_of_points 7797
_pd_proc_2theta_range_inc 0.01
_pd_proc_2theta_range_max 34.48
_pd_proc_2theta_range_min 4.02
_pd_proc_ls_background_function 'Manual background combined with 8 Chebyshev polynoms'
_pd_proc_ls_pref_orient_corr none
_pd_proc_ls_profile_function Pseudo-Voigt
_pd_proc_ls_prof_R_factor 0.0195
_pd_proc_ls_prof_wR_expected 0.0132
_pd_proc_ls_prof_wR_factor 0.0261
_pd_spec_mounting capillary
_pd_spec_mount_mode transmission
_refine_ls_goodness_of_fit_all 1.99
_refine_ls_number_constraints 0
_refine_ls_number_parameters 27
_refine_ls_number_restraints 0
_refine_ls_R_factor_all 0.0417
_refine_ls_R_factor_gt 0.0381
_refine_ls_shift/su_max 0.0462
_refine_ls_shift/su_mean 0.0138
_refine_ls_weighting_scheme sigma
_refine_ls_wR_factor_all 0.0146
_refine_ls_wR_factor_gt 0.0140
_cod_data_source_file gw5043sup1.cif
_cod_data_source_block 755
_cod_depositor_comments
;
The following automatic conversions were performed:

'_diffrn_radiation_probe' value 'X-ray' changed to 'x-ray' according
to
/usr/data/users/saulius/crontab/automatic-downloads/rss-feeds/IUCr/lib/dictionaries/cif_core.dic
dictionary named 'cif_core.dic' version 2.4.2 from 2011-04-26.

Automatic conversion script
Id: cif_fix_values 4268 2015-11-12 08:31:59Z antanas 

 Adding full bibliography for 2107508--2107520.cif.
;
_cod_original_cell_volume 216.166(6)
_cod_original_formula_sum 'Se1 Sn0.9816'
_cod_database_code 2107518
_cod_database_fobs_code 2107518

loop_
_space_group_symop_id
_space_group_symop_operation_xyz
1 x,y,z
2 -x+1/2,-y,z+1/2
3 -x,y+1/2,-z
4 x+1/2,-y+1/2,-z+1/2
5 -x,-y,-z
6 x+1/2,y,-z+1/2
7 x,-y+1/2,z
8 -x+1/2,y+1/2,z+1/2

loop_
_atom_site_label
_atom_site_type_symbol
_atom_site_fract_x
_atom_site_fract_y
_atom_site_fract_z
_atom_site_adp_type
_atom_site_U_iso_or_equiv
_atom_site_site_symmetry_multiplicity
_atom_site_occupancy
_atom_site_calc_flag
Sn Sn 0.12231(6) 0.25 0.05985(16) Uani 0.0475(4) 4 0.9816 d
Se Se 0.85591(7) 0.25 0.4881(2) Uani 0.0351(5) 4 1 d

loop_
_atom_site_aniso_label
_atom_site_aniso_type_symbol
_atom_site_aniso_U_11
_atom_site_aniso_U_22
_atom_site_aniso_U_33
_atom_site_aniso_U_12
_atom_site_aniso_U_13
_atom_site_aniso_U_23
Sn Sn 0.0419(6) 0.0498(8) 0.0508(7) 0 -0.0100(7) 0
Se Se 0.0339(7) 0.0331(9) 0.0383(9) 0 -0.0028(7) 0

loop_
_atom_type_symbol
_atom_type_scat_dispersion_real
_atom_type_scat_dispersion_imag
_atom_type_scat_source
Se 0.2899 1.2209 'International Tables Vol C tables 4.2.6.8 and 6.1.1.1'
Sn -1.5316 0.7679 'International Tables Vol C tables 4.2.6.8 and 6.1.1.1'

loop_
_geom_angle_atom_site_label_1
_geom_angle_atom_site_label_2
_geom_angle_atom_site_label_3
_geom_angle_site_symmetry_1
_geom_angle_site_symmetry_2
_geom_angle_site_symmetry_3
_geom_angle
Se Sn Se 4_455 1_555 3_656 87.948
Se Sn Se 4_455 1_555 3_655 82.211
Se Sn Se 3_645 1_555 3_655 83.482
Se Sn Se 3_646 1_555 3_656 94.334
Se Sn Se 3_656 1_555 3_655 90.291
Se Sn Se 4_455 1_555 1_455 153.496
Se Sn Sn 4_455 1_555 3_545 141.203

loop_
_geom_bond_atom_site_label_1
_geom_bond_atom_site_label_2
_geom_bond_site_symmetry_1
_geom_bond_site_symmetry_2
_geom_bond_distance
Sn Se 1_555 4_455 2.734
Sn Se 1_555 3_656 2.910
Sn Se 1_555 3_655 3.205
Sn Se 1_555 1_455 3.622
Sn Sn 1_555 3_545 3.602
Sn Se 1_555 1_454 3.978
